data_4032765
loop_
_publ_author_name
'Sahota, Navneet'
'Ferrence, Gregory M.'
'Lash, Timothy D.'

_publ_section_title
;
 Synthesis and Properties of Carbaporphyrin and Carbachlorin Dimethyl
 Esters Derived from Cyclopentanedialdehydes.
;
_journal_issue 18
_journal_name_full 'The Journal of organic chemistry'
_journal_page_first 9715
_journal_page_last 9730
_journal_paper_doi 10.1021/acs.joc.7b01831
_journal_volume 82
_journal_year 2017
_chemical_formula_moiety 'C36 H39 N3 O4 Pd'
_chemical_formula_sum 'C36 H39 N3 O4 Pd'
_chemical_formula_weight 684.10
_chemical_name_systematic
;
(8,12,13,17-tetraethyl-2,3-di(methoxycarbonyl)-7,18,21-trimethyl-
21-carbaporphyrinato)palladium(II)
;
_space_group_crystal_system triclinic
_space_group_IT_number 2
_space_group_name_Hall '-P 1'
_space_group_name_H-M_alt 'P -1'
_symmetry_space_group_name_Hall '-P 1'
_symmetry_space_group_name_H-M 'P -1'
_atom_sites_solution_hydrogens geom
_audit_creation_method SHELXL-2014/7
_cell_angle_alpha 98.622(4)
_cell_angle_beta 98.649(5)
_cell_angle_gamma 98.902(7)
_cell_formula_units_Z 2
_cell_length_a 9.2890(11)
_cell_length_b 11.9696(13)
_cell_length_c 14.6981(14)
_cell_measurement_reflns_used 9799
_cell_measurement_temperature 100(2)
_cell_measurement_theta_max 30.41
_cell_measurement_theta_min 2.26
_cell_volume 1570.9(3)
_computing_cell_refinement 'Bruker SAINT (Bruker, 2016)'
_computing_data_collection 'Bruker APEX3 (Bruker, 2016)'
_computing_data_reduction 'Bruker SAINT (Bruker, 2016)'
_computing_molecular_graphics
;
ORTEP-3 for Windows (Farrugia, 2012) and 
<i>Mercury CSD</i> (Macrae et al., 2008)
;
_computing_publication_material
;
<i>WinGX</i> (Farrugia, 1999)
;
_computing_structure_refinement 'SHELXL-2014/7 (Sheldrick, 2015)'
_computing_structure_solution 'SHELXT 2014/5 (Sheldrick, 2015)'
_diffrn_ambient_temperature 100(2)
_diffrn_measured_fraction_theta_full 1.000
_diffrn_measured_fraction_theta_max 0.933
_diffrn_measurement_details
;
A total of 3672 frames were collected.  
The total exposure time was 15.30 hours.
;
_diffrn_measurement_device_type 'Bruker APEX-II CCD diffractometer'
_diffrn_measurement_method '\f and \w scans'
_diffrn_radiation_monochromator graphite
_diffrn_radiation_type MoK\a
_diffrn_radiation_wavelength 0.71073
_diffrn_reflns_av_R_equivalents 0.0524
_diffrn_reflns_av_unetI/netI 0.0463
_diffrn_reflns_Laue_measured_fraction_full 1.000
_diffrn_reflns_Laue_measured_fraction_max 0.933
_diffrn_reflns_limit_h_max 13
_diffrn_reflns_limit_h_min -13
_diffrn_reflns_limit_k_max 17
_diffrn_reflns_limit_k_min -17
_diffrn_reflns_limit_l_max 21
_diffrn_reflns_limit_l_min -20
_diffrn_reflns_number 54413
_diffrn_reflns_point_group_measured_fraction_full 1.000
_diffrn_reflns_point_group_measured_fraction_max 0.933
_diffrn_reflns_theta_full 25.242
_diffrn_reflns_theta_max 31.398
_diffrn_reflns_theta_min 1.424
_exptl_absorpt_coefficient_mu 0.635
_exptl_absorpt_correction_T_max 0.7462
_exptl_absorpt_correction_T_min 0.7145
_exptl_absorpt_correction_type multi-scan
_exptl_absorpt_process_details 'APEX3 v2016.9-0 (Bruker, 2016)'
_exptl_crystal_colour brown
_exptl_crystal_density_diffrn 1.446
_exptl_crystal_description plate
_exptl_crystal_F_000 708
_exptl_crystal_size_max 0.110
_exptl_crystal_size_mid 0.070
_exptl_crystal_size_min 0.009
_refine_diff_density_max 0.558
_refine_diff_density_min -0.879
_refine_diff_density_rms 0.093
_refine_ls_extinction_method none
_refine_ls_goodness_of_fit_ref 1.031
_refine_ls_hydrogen_treatment constr
_refine_ls_matrix_type full
_refine_ls_number_parameters 406
_refine_ls_number_reflns 9685
_refine_ls_number_restraints 0
_refine_ls_restrained_S_all 1.031
_refine_ls_R_factor_all 0.0497
_refine_ls_R_factor_gt 0.0323
_refine_ls_shift/su_max 0.002
_refine_ls_shift/su_mean 0.000
_refine_ls_structure_factor_coef Fsqd
_refine_ls_weighting_details 'w=1/[\s^2^(Fo^2^)+(0.0214P)^2^+1.1639P] where P=(Fo^2^+2Fc^2^)/3'
_refine_ls_weighting_scheme calc
_refine_ls_wR_factor_gt 0.0603
_refine_ls_wR_factor_ref 0.0651
_reflns_Friedel_coverage 0.000
_reflns_number_gt 7931
_reflns_number_total 9685
_reflns_threshold_expression 'I > 2\s(I)'
_cod_data_source_file jo7b01831_si_002.cif
_cod_data_source_block GMF17024_0m_compound_30
_cod_depositor_comments 'Adding full bibliography for 4032764--4032767.cif.'
_cod_database_code 4032765
_shelx_shelxl_version_number 2014/7
_shelx_space_group_comment
;
The symmetry employed for this shelxl refinement is uniquely defined
by the following loop, which should always be used as a source of
symmetry information in preference to the above space-group names.
They are only intended as comments.
;
_shelx_estimated_absorpt_t_min 0.933
_shelx_estimated_absorpt_t_max 0.994

loop_
_space_group_symop_operation_xyz
'x, y, z'
'-x, -y, -z'

loop_
_atom_site_label
_atom_site_type_symbol
_atom_site_fract_x
_atom_site_fract_y
_atom_site_fract_z
_atom_site_U_iso_or_equiv
_atom_site_adp_type
_atom_site_occupancy
_atom_site_site_symmetry_order
_atom_site_calc_flag
_atom_site_refinement_flags_posn
_atom_site_refinement_flags_adp
C25 C 0.8428(2) 0.76798(16) 0.30078(13) 0.0144(3) Uani 1 1 d . .
H25A H 0.8933 0.7379 0.2510 0.022 Uiso 1 1 calc R U
H25B H 0.8833 0.7456 0.3595 0.022 Uiso 1 1 calc R U
H25C H 0.8580 0.8520 0.3086 0.022 Uiso 1 1 calc R U
C21 C 0.67328(19) 0.71758(15) 0.27406(12) 0.0105(3) Uani 1 1 d . .
Pd1 Pd 0.68251(2) 0.54626(2) 0.26728(2) 0.00884(4) Uani 1 1 d . .
N22 N 0.67639(16) 0.56348(13) 0.40656(10) 0.0113(3) Uani 1 1 d . .
N23 N 0.72514(16) 0.38161(12) 0.26537(10) 0.0111(3) Uani 1 1 d . .
N24 N 0.68926(16) 0.53059(13) 0.12877(10) 0.0111(3) Uani 1 1 d . .
C1 C 0.61565(19) 0.76003(15) 0.18785(12) 0.0114(3) Uani 1 1 d . .
C2 C 0.53800(19) 0.84985(15) 0.21327(12) 0.0119(3) Uani 1 1 d . .
C2A C 0.4704(2) 0.91817(15) 0.14785(13) 0.0129(3) Uani 1 1 d . .
O2B O 0.43728(17) 1.01317(12) 0.19405(9) 0.0212(3) Uani 1 1 d . .
C2C C 0.3770(3) 1.08837(18) 0.13560(15) 0.0267(5) Uani 1 1 d . .
H2CA H 0.4416 1.1042 0.0904 0.040 Uiso 1 1 calc R U
H2CB H 0.3708 1.1607 0.1748 0.040 Uiso 1 1 calc R U
H2CC H 0.2779 1.0510 0.1021 0.040 Uiso 1 1 calc R U
O2D O 0.44868(16) 0.89367(12) 0.06352(9) 0.0203(3) Uani 1 1 d . .
C3 C 0.52755(19) 0.85811(15) 0.30820(12) 0.0114(3) Uani 1 1 d . .
C3A C 0.44587(19) 0.93749(15) 0.35978(12) 0.0122(3) Uani 1 1 d . .
O3B O 0.30222(15) 0.89125(12) 0.34745(10) 0.0221(3) Uani 1 1 d . .
C3C C 0.2129(2) 0.96542(19) 0.39007(17) 0.0273(5) Uani 1 1 d . .
H3CA H 0.2116 1.0324 0.3591 0.041 Uiso 1 1 calc R U
H3CB H 0.2549 0.9910 0.4566 0.041 Uiso 1 1 calc R U
H3CC H 0.1116 0.9232 0.3834 0.041 Uiso 1 1 calc R U
O3D O 0.50089(15) 1.02971(12) 0.40665(10) 0.0207(3) Uani 1 1 d . .
C4 C 0.59801(19) 0.77473(15) 0.34621(12) 0.0117(3) Uani 1 1 d . .
C5 C 0.59985(19) 0.75169(15) 0.43627(12) 0.0124(3) Uani 1 1 d . .
H5 H 0.5688 0.8050 0.4806 0.015 Uiso 1 1 calc R U
C6 C 0.64471(19) 0.65472(15) 0.46528(12) 0.0115(3) Uani 1 1 d . .
C7 C 0.65827(19) 0.63151(16) 0.56044(12) 0.0127(3) Uani 1 1 d . .
C7A C 0.6334(2) 0.70944(16) 0.64438(13) 0.0158(4) Uani 1 1 d . .
H7AA H 0.5768 0.7666 0.6239 0.024 Uiso 1 1 calc R U
H7AB H 0.7292 0.7487 0.6818 0.024 Uiso 1 1 calc R U
H7AC H 0.5781 0.6640 0.6823 0.024 Uiso 1 1 calc R U
C8 C 0.69974(19) 0.52708(16) 0.55840(12) 0.0120(3) Uani 1 1 d . .
C8A C 0.7379(2) 0.46802(16) 0.63950(12) 0.0148(4) Uani 1 1 d . .
H8AA H 0.7096 0.3838 0.6186 0.018 Uiso 1 1 calc R U
H8AB H 0.6805 0.4907 0.6886 0.018 Uiso 1 1 calc R U
C8B C 0.9035(2) 0.4986(2) 0.68067(15) 0.0266(5) Uani 1 1 d . .
H8BA H 0.9605 0.4757 0.6324 0.040 Uiso 1 1 calc R U
H8BB H 0.9246 0.4581 0.7330 0.040 Uiso 1 1 calc R U
H8BC H 0.9312 0.5817 0.7030 0.040 Uiso 1 1 calc R U
C9 C 0.70990(19) 0.48491(15) 0.46199(12) 0.0115(3) Uani 1 1 d . .
C10 C 0.74463(19) 0.37784(15) 0.43181(12) 0.0122(3) Uani 1 1 d . .
H10 H 0.7664 0.3333 0.4787 0.015 Uiso 1 1 calc R U
C11 C 0.75100(19) 0.32889(15) 0.34097(12) 0.0117(3) Uani 1 1 d . .
C12 C 0.78437(19) 0.21554(15) 0.31243(12) 0.0123(3) Uani 1 1 d . .
C12A C 0.8288(2) 0.13761(16) 0.37840(13) 0.0163(4) Uani 1 1 d . .
H12A H 0.8163 0.0585 0.3430 0.020 Uiso 1 1 calc R U
H12B H 0.7626 0.1362 0.4253 0.020 Uiso 1 1 calc R U
C12B C 0.9892(2) 0.17624(18) 0.42873(15) 0.0222(4) Uani 1 1 d . .
H12C H 1.0551 0.1772 0.3826 0.033 Uiso 1 1 calc R U
H12D H 1.0142 0.1227 0.4704 0.033 Uiso 1 1 calc R U
H12E H 1.0013 0.2535 0.4655 0.033 Uiso 1 1 calc R U
C13 C 0.7753(2) 0.20031(15) 0.21765(13) 0.0129(3) Uani 1 1 d . .
C13A C 0.8020(2) 0.09865(16) 0.15257(13) 0.0173(4) Uani 1 1 d . .
H13A H 0.7313 0.0870 0.0929 0.021 Uiso 1 1 calc R U
H13B H 0.7822 0.0289 0.1807 0.021 Uiso 1 1 calc R U
C13B C 0.9594(3) 0.1131(2) 0.13210(18) 0.0342(5) Uani 1 1 d . .
H13C H 0.9709 0.0442 0.0906 0.051 Uiso 1 1 calc R U
H13D H 1.0300 0.1242 0.1908 0.051 Uiso 1 1 calc R U
H13E H 0.9785 0.1801 0.1018 0.051 Uiso 1 1 calc R U
C14 C 0.73997(19) 0.30631(15) 0.18959(12) 0.0118(3) Uani 1 1 d . .
C15 C 0.73261(19) 0.33151(15) 0.09966(12) 0.0129(3) Uani 1 1 d . .
H15 H 0.7412 0.2713 0.0518 0.015 Uiso 1 1 calc R U
C16 C 0.71398(19) 0.43557(15) 0.07268(12) 0.0110(3) Uani 1 1 d . .
C17 C 0.72030(19) 0.45830(15) -0.02158(12) 0.0117(3) Uani 1 1 d . .
C17A C 0.7520(2) 0.37502(16) -0.10002(12) 0.0151(4) Uani 1 1 d . .
H17A H 0.7169 0.3984 -0.1601 0.018 Uiso 1 1 calc R U
H17B H 0.6951 0.2978 -0.1004 0.018 Uiso 1 1 calc R U
C17B C 0.9156(2) 0.36745(19) -0.09327(14) 0.0234(4) Uani 1 1 d . .
H17C H 0.9281 0.3100 -0.1451 0.035 Uiso 1 1 calc R U
H17D H 0.9517 0.3451 -0.0337 0.035 Uiso 1 1 calc R U
H17E H 0.9722 0.4425 -0.0967 0.035 Uiso 1 1 calc R U
C18 C 0.6985(2) 0.56810(15) -0.02127(12) 0.0120(3) Uani 1 1 d . .
C18A C 0.6955(2) 0.63495(17) -0.09975(13) 0.0176(4) Uani 1 1 d . .
H18A H 0.7370 0.5955 -0.1503 0.026 Uiso 1 1 calc R U
H18B H 0.7545 0.7121 -0.0770 0.026 Uiso 1 1 calc R U
H18C H 0.5931 0.6410 -0.1233 0.026 Uiso 1 1 calc R U
C19 C 0.67820(19) 0.61292(15) 0.07265(12) 0.0121(3) Uani 1 1 d . .
C20 C 0.6377(2) 0.71883(15) 0.09830(12) 0.0129(3) Uani 1 1 d . .
H20 H 0.6243 0.7656 0.0520 0.015 Uiso 1 1 calc R U

loop_
_atom_site_aniso_label
_atom_site_aniso_U_11
_atom_site_aniso_U_22
_atom_site_aniso_U_33
_atom_site_aniso_U_23
_atom_site_aniso_U_13
_atom_site_aniso_U_12
C25 0.0139(8) 0.0142(9) 0.0147(9) 0.0025(7) 0.0023(7) 0.0024(7)
C21 0.0119(8) 0.0100(8) 0.0099(8) 0.0020(6) 0.0020(6) 0.0032(6)
Pd1 0.01122(6) 0.00939(6) 0.00662(6) 0.00196(4) 0.00178(4) 0.00336(4)
N22 0.0131(7) 0.0128(7) 0.0091(7) 0.0030(6) 0.0023(6) 0.0040(6)
N23 0.0133(7) 0.0106(7) 0.0099(7) 0.0027(5) 0.0019(6) 0.0032(6)
N24 0.0141(7) 0.0118(7) 0.0080(7) 0.0018(5) 0.0023(6) 0.0034(6)
C1 0.0115(8) 0.0091(8) 0.0134(8) 0.0017(6) 0.0020(7) 0.0014(6)
C2 0.0133(8) 0.0100(8) 0.0121(8) 0.0026(6) 0.0011(7) 0.0022(6)
C2A 0.0134(8) 0.0112(8) 0.0141(8) 0.0023(7) 0.0017(7) 0.0027(7)
O2B 0.0378(8) 0.0187(7) 0.0130(6) 0.0063(5) 0.0074(6) 0.0175(6)
C2C 0.0455(13) 0.0242(11) 0.0202(10) 0.0120(8) 0.0105(10) 0.0245(10)
O2D 0.0324(8) 0.0170(7) 0.0112(6) 0.0017(5) -0.0010(6) 0.0095(6)
C3 0.0127(8) 0.0098(8) 0.0107(8) -0.0004(6) 0.0016(6) 0.0019(6)
C3A 0.0136(8) 0.0145(8) 0.0104(8) 0.0046(7) 0.0026(6) 0.0051(7)
O3B 0.0149(7) 0.0187(7) 0.0310(8) -0.0029(6) 0.0065(6) 0.0027(5)
C3C 0.0161(10) 0.0277(11) 0.0390(13) -0.0006(9) 0.0111(9) 0.0071(8)
O3D 0.0191(7) 0.0172(7) 0.0240(7) -0.0034(6) 0.0048(6) 0.0042(6)
C4 0.0127(8) 0.0111(8) 0.0108(8) 0.0011(6) 0.0017(7) 0.0018(6)
C5 0.0136(8) 0.0129(8) 0.0109(8) 0.0011(6) 0.0028(7) 0.0039(7)
C6 0.0108(8) 0.0139(8) 0.0096(8) 0.0019(6) 0.0011(6) 0.0021(6)
C7 0.0125(8) 0.0159(9) 0.0103(8) 0.0029(7) 0.0025(7) 0.0033(7)
C7A 0.0193(9) 0.0171(9) 0.0114(8) 0.0017(7) 0.0041(7) 0.0041(7)
C8 0.0104(8) 0.0157(9) 0.0099(8) 0.0028(7) 0.0015(6) 0.0021(7)
C8A 0.0181(9) 0.0187(9) 0.0092(8) 0.0052(7) 0.0030(7) 0.0043(7)
C8B 0.0228(10) 0.0371(12) 0.0214(10) 0.0162(9) -0.0012(8) 0.0044(9)
C9 0.0107(8) 0.0152(8) 0.0094(8) 0.0041(6) 0.0019(6) 0.0025(7)
C10 0.0136(8) 0.0135(8) 0.0115(8) 0.0056(7) 0.0028(7) 0.0044(7)
C11 0.0108(8) 0.0122(8) 0.0125(8) 0.0031(7) 0.0018(7) 0.0028(7)
C12 0.0115(8) 0.0110(8) 0.0146(8) 0.0035(7) 0.0017(7) 0.0019(6)
C12A 0.0203(9) 0.0144(9) 0.0160(9) 0.0063(7) 0.0029(7) 0.0061(7)
C12B 0.0202(10) 0.0271(11) 0.0224(10) 0.0087(8) 0.0032(8) 0.0099(8)
C13 0.0134(8) 0.0105(8) 0.0142(8) 0.0020(7) 0.0011(7) 0.0019(7)
C13A 0.0223(10) 0.0127(9) 0.0168(9) 0.0006(7) 0.0023(8) 0.0060(7)
C13B 0.0313(13) 0.0333(13) 0.0384(14) -0.0057(10) 0.0139(11) 0.0111(10)
C14 0.0112(8) 0.0106(8) 0.0140(8) 0.0021(6) 0.0025(7) 0.0030(6)
C15 0.0132(8) 0.0125(8) 0.0119(8) -0.0005(7) 0.0018(7) 0.0023(7)
C16 0.0112(8) 0.0129(8) 0.0081(8) -0.0003(6) 0.0010(6) 0.0026(6)
C17 0.0116(8) 0.0141(8) 0.0085(8) 0.0003(6) 0.0013(6) 0.0019(7)
C17A 0.0199(9) 0.0151(9) 0.0098(8) 0.0010(7) 0.0031(7) 0.0030(7)
C17B 0.0225(10) 0.0295(11) 0.0184(10) -0.0006(8) 0.0070(8) 0.0065(9)
C18 0.0134(8) 0.0150(8) 0.0079(8) 0.0014(6) 0.0027(6) 0.0035(7)
C18A 0.0251(10) 0.0188(9) 0.0117(8) 0.0051(7) 0.0056(8) 0.0078(8)
C19 0.0114(8) 0.0149(8) 0.0105(8) 0.0030(7) 0.0015(6) 0.0031(7)
C20 0.0151(8) 0.0139(8) 0.0109(8) 0.0044(7) 0.0024(7) 0.0039(7)

loop_
_atom_type_symbol
_atom_type_description
_atom_type_scat_dispersion_real
_atom_type_scat_dispersion_imag
_atom_type_scat_source
C C 0.0033 0.0016 'International Tables Vol C Tables 4.2.6.8 and 6.1.1.4'
H H 0.0000 0.0000 'International Tables Vol C Tables 4.2.6.8 and 6.1.1.4'
N N 0.0061 0.0033 'International Tables Vol C Tables 4.2.6.8 and 6.1.1.4'
O O 0.0106 0.0060 'International Tables Vol C Tables 4.2.6.8 and 6.1.1.4'
Pd Pd -0.9988 1.0072 'International Tables Vol C Tables 4.2.6.8 and 6.1.1.4'

loop_
_geom_angle_atom_site_label_1
_geom_angle_atom_site_label_2
_geom_angle_atom_site_label_3
_geom_angle
C21 C25 H25A 109.5
C21 C25 H25B 109.5
H25A C25 H25B 109.5
C21 C25 H25C 109.5
H25A C25 H25C 109.5
H25B C25 H25C 109.5
C1 C21 C4 103.20(14)
C1 C21 C25 107.25(14)
C4 C21 C25 107.91(14)
C1 C21 Pd1 119.58(12)
C4 C21 Pd1 118.97(12)
C25 C21 Pd1 98.97(11)
N24 Pd1 N22 179.51(7)
N24 Pd1 C21 90.19(6)
N22 Pd1 C21 89.35(6)
N24 Pd1 N23 89.98(6)
N22 Pd1 N23 90.44(6)
C21 Pd1 N23 171.58(6)
C9 N22 C6 106.08(14)
C9 N22 Pd1 125.18(12)
C6 N22 Pd1 128.70(11)
C14 N23 C11 106.44(14)
C14 N23 Pd1 126.98(11)
C11 N23 Pd1 126.51(12)
C16 N24 C19 105.93(14)
C16 N24 Pd1 125.91(12)
C19 N24 Pd1 128.09(12)
C20 C1 C2 126.43(16)
C20 C1 C21 125.02(16)
C2 C1 C21 108.54(15)
C3 C2 C1 109.08(15)
C3 C2 C2A 125.79(16)
C1 C2 C2A 125.01(16)
O2D C2A O2B 123.28(16)
O2D C2A C2 125.44(16)
O2B C2A C2 111.27(15)
C2A O2B C2C 115.20(15)
O2B C2C H2CA 109.5
O2B C2C H2CB 109.5
H2CA C2C H2CB 109.5
O2B C2C H2CC 109.5
H2CA C2C H2CC 109.5
H2CB C2C H2CC 109.5
C2 C3 C4 109.56(15)
C2 C3 C3A 125.30(15)
C4 C3 C3A 125.03(15)
O3D C3A O3B 124.33(17)
O3D C3A C3 125.15(17)
O3B C3A C3 110.52(15)
C3A O3B C3C 114.26(15)
O3B C3C H3CA 109.5
O3B C3C H3CB 109.5
H3CA C3C H3CB 109.5
O3B C3C H3CC 109.5
H3CA C3C H3CC 109.5
H3CB C3C H3CC 109.5
C5 C4 C3 125.69(16)
C5 C4 C21 125.81(16)
C3 C4 C21 108.48(14)
C4 C5 C6 123.69(16)
C4 C5 H5 118.2
C6 C5 H5 118.2
N22 C6 C5 124.72(16)
N22 C6 C7 109.85(15)
C5 C6 C7 125.37(16)
C8 C7 C6 106.85(16)
C8 C7 C7A 126.99(16)
C6 C7 C7A 126.15(16)
C7 C7A H7AA 109.5
C7 C7A H7AB 109.5
H7AA C7A H7AB 109.5
C7 C7A H7AC 109.5
H7AA C7A H7AC 109.5
H7AB C7A H7AC 109.5
C7 C8 C9 106.83(15)
C7 C8 C8A 127.67(17)
C9 C8 C8A 125.39(16)
C8 C8A C8B 111.62(15)
C8 C8A H8AA 109.3
C8B C8A H8AA 109.3
C8 C8A H8AB 109.3
C8B C8A H8AB 109.3
H8AA C8A H8AB 108.0
C8A C8B H8BA 109.5
C8A C8B H8BB 109.5
H8BA C8B H8BB 109.5
C8A C8B H8BC 109.5
H8BA C8B H8BC 109.5
H8BB C8B H8BC 109.5
N22 C9 C10 126.07(16)
N22 C9 C8 110.38(15)
C10 C9 C8 123.53(16)
C11 C10 C9 127.41(16)
C11 C10 H10 116.3
C9 C10 H10 116.3
N23 C11 C10 124.04(16)
N23 C11 C12 110.49(15)
C10 C11 C12 125.48(16)
C13 C12 C11 106.43(15)
C13 C12 C12A 128.87(16)
C11 C12 C12A 124.59(16)
C12 C12A C12B 112.01(16)
C12 C12A H12A 109.2
C12B C12A H12A 109.2
C12 C12A H12B 109.2
C12B C12A H12B 109.2
H12A C12A H12B 107.9
C12A C12B H12C 109.5
C12A C12B H12D 109.5
H12C C12B H12D 109.5
C12A C12B H12E 109.5
H12C C12B H12E 109.5
H12D C12B H12E 109.5
C12 C13 C14 106.25(15)
C12 C13 C13A 128.59(16)
C14 C13 C13A 125.11(16)
C13 C13A C13B 113.04(17)
C13 C13A H13A 109.0
C13B C13A H13A 109.0
C13 C13A H13B 109.0
C13B C13A H13B 109.0
H13A C13A H13B 107.8
C13A C13B H13C 109.5
C13A C13B H13D 109.5
H13C C13B H13D 109.5
C13A C13B H13E 109.5
H13C C13B H13E 109.5
H13D C13B H13E 109.5
N23 C14 C15 124.05(16)
N23 C14 C13 110.37(15)
C15 C14 C13 125.43(16)
C16 C15 C14 126.76(17)
C16 C15 H15 116.6
C14 C15 H15 116.6
N24 C16 C15 126.16(16)
N24 C16 C17 110.44(15)
C15 C16 C17 123.39(16)
C18 C17 C16 106.60(15)
C18 C17 C17A 128.54(16)
C16 C17 C17A 124.80(16)
C17 C17A C17B 113.66(16)
C17 C17A H17A 108.8
C17B C17A H17A 108.8
C17 C17A H17B 108.8
C17B C17A H17B 108.8
H17A C17A H17B 107.7
C17A C17B H17C 109.5
C17A C17B H17D 109.5
H17C C17B H17D 109.5
C17A C17B H17E 109.5
H17C C17B H17E 109.5
H17D C17B H17E 109.5
C17 C18 C19 106.87(15)
C17 C18 C18A 128.73(16)
C19 C18 C18A 124.40(16)
C18 C18A H18A 109.5
C18 C18A H18B 109.5
H18A C18A H18B 109.5
C18 C18A H18C 109.5
H18A C18A H18C 109.5
H18B C18A H18C 109.5
N24 C19 C20 125.39(16)
N24 C19 C18 110.15(15)
C20 C19 C18 124.12(16)
C1 C20 C19 123.73(16)
C1 C20 H20 118.1
C19 C20 H20 118.1

loop_
_geom_bond_atom_site_label_1
_geom_bond_atom_site_label_2
_geom_bond_distance
C25 C21 1.564(2)
C25 H25A 0.9800
C25 H25B 0.9800
C25 H25C 0.9800
C21 C1 1.491(2)
C21 C4 1.495(2)
C21 Pd1 2.0538(17)
Pd1 N24 2.0276(14)
Pd1 N22 2.0369(15)
Pd1 N23 2.0664(15)
N22 C9 1.374(2)
N22 C6 1.385(2)
N23 C14 1.362(2)
N23 C11 1.367(2)
N24 C16 1.372(2)
N24 C19 1.383(2)
C1 C20 1.391(2)
C1 C2 1.420(2)
C2 C3 1.403(2)
C2 C2A 1.483(2)
C2A O2D 1.209(2)
C2A O2B 1.337(2)
O2B C2C 1.451(2)
C2C H2CA 0.9800
C2C H2CB 0.9800
C2C H2CC 0.9800
C3 C4 1.413(2)
C3 C3A 1.494(2)
C3A O3D 1.202(2)
C3A O3B 1.337(2)
O3B C3C 1.444(2)
C3C H3CA 0.9800
C3C H3CB 0.9800
C3C H3CC 0.9800
C4 C5 1.390(2)
C5 C6 1.396(2)
C5 H5 0.9500
C6 C7 1.457(2)
C7 C8 1.361(2)
C7 C7A 1.501(2)
C7A H7AA 0.9800
C7A H7AB 0.9800
C7A H7AC 0.9800
C8 C9 1.453(2)
C8 C8A 1.500(2)
C8A C8B 1.531(3)
C8A H8AA 0.9900
C8A H8AB 0.9900
C8B H8BA 0.9800
C8B H8BB 0.9800
C8B H8BC 0.9800
C9 C10 1.394(2)
C10 C11 1.389(2)
C10 H10 0.9500
C11 C12 1.453(2)
C12 C13 1.366(2)
C12 C12A 1.500(2)
C12A C12B 1.528(3)
C12A H12A 0.9900
C12A H12B 0.9900
C12B H12C 0.9800
C12B H12D 0.9800
C12B H12E 0.9800
C13 C14 1.460(2)
C13 C13A 1.508(3)
C13A C13B 1.526(3)
C13A H13A 0.9900
C13A H13B 0.9900
C13B H13C 0.9800
C13B H13D 0.9800
C13B H13E 0.9800
C14 C15 1.393(2)
C15 C16 1.390(2)
C15 H15 0.9500
C16 C17 1.459(2)
C17 C18 1.360(2)
C17 C17A 1.503(2)
C17A C17B 1.526(3)
C17A H17A 0.9900
C17A H17B 0.9900
C17B H17C 0.9800
C17B H17D 0.9800
C17B H17E 0.9800
C18 C19 1.455(2)
C18 C18A 1.498(2)
C18A H18A 0.9800
C18A H18B 0.9800
C18A H18C 0.9800
C19 C20 1.392(2)
C20 H20 0.9500

loop_
_geom_torsion_atom_site_label_1
_geom_torsion_atom_site_label_2
_geom_torsion_atom_site_label_3
_geom_torsion_atom_site_label_4
_geom_torsion
C4 C21 C1 C20 -170.71(17)
C25 C21 C1 C20 75.5(2)
Pd1 C21 C1 C20 -35.9(2)
C4 C21 C1 C2 10.32(18)
C25 C21 C1 C2 -103.48(16)
Pd1 C21 C1 C2 145.17(13)
C20 C1 C2 C3 174.16(17)
C21 C1 C2 C3 -6.9(2)
C20 C1 C2 C2A -2.1(3)
C21 C1 C2 C2A 176.89(16)
C3 C2 C2A O2D -161.26(19)
C1 C2 C2A O2D 14.3(3)
C3 C2 C2A O2B 19.6(3)
C1 C2 C2A O2B -164.83(17)
O2D C2A O2B C2C -2.0(3)
C2 C2A O2B C2C 177.19(16)
C1 C2 C3 C4 0.2(2)
C2A C2 C3 C4 176.35(17)
C1 C2 C3 C3A -176.08(16)
C2A C2 C3 C3A 0.1(3)
C2 C3 C3A O3D -96.6(2)
C4 C3 C3A O3D 87.7(2)
C2 C3 C3A O3B 84.0(2)
C4 C3 C3A O3B -91.7(2)
O3D C3A O3B C3C 4.4(3)
C3 C3A O3B C3C -176.24(16)
C2 C3 C4 C5 -174.79(17)
C3A C3 C4 C5 1.5(3)
C2 C3 C4 C21 6.6(2)
C3A C3 C4 C21 -177.14(16)
C1 C21 C4 C5 171.16(17)
C25 C21 C4 C5 -75.5(2)
Pd1 C21 C4 C5 36.0(2)
C1 C21 C4 C3 -10.22(18)
C25 C21 C4 C3 103.10(16)
Pd1 C21 C4 C3 -145.41(13)
C3 C4 C5 C6 166.84(18)
C21 C4 C5 C6 -14.8(3)
C9 N22 C6 C5 -177.58(17)
Pd1 N22 C6 C5 4.7(3)
C9 N22 C6 C7 -0.34(19)
Pd1 N22 C6 C7 -178.04(12)
C4 C5 C6 N22 -7.8(3)
C4 C5 C6 C7 175.39(17)
N22 C6 C7 C8 0.7(2)
C5 C6 C7 C8 177.94(17)
N22 C6 C7 C7A 179.79(16)
C5 C6 C7 C7A -3.0(3)
C6 C7 C8 C9 -0.8(2)
C7A C7 C8 C9 -179.83(17)
C6 C7 C8 C8A 175.62(17)
C7A C7 C8 C8A -3.4(3)
C7 C8 C8A C8B -90.4(2)
C9 C8 C8A C8B 85.4(2)
C6 N22 C9 C10 178.01(17)
Pd1 N22 C9 C10 -4.2(3)
C6 N22 C9 C8 -0.14(19)
Pd1 N22 C9 C8 177.66(11)
C7 C8 C9 N22 0.6(2)
C8A C8 C9 N22 -175.90(16)
C7 C8 C9 C10 -177.61(17)
C8A C8 C9 C10 5.9(3)
N22 C9 C10 C11 -0.7(3)
C8 C9 C10 C11 177.24(17)
C14 N23 C11 C10 -179.27(17)
Pd1 N23 C11 C10 3.5(3)
C14 N23 C11 C12 0.28(19)
Pd1 N23 C11 C12 -176.93(11)
C9 C10 C11 N23 1.0(3)
C9 C10 C11 C12 -178.44(17)
N23 C11 C12 C13 -1.1(2)
C10 C11 C12 C13 178.41(17)
N23 C11 C12 C12A 175.46(16)
C10 C11 C12 C12A -5.0(3)
C13 C12 C12A C12B 100.1(2)
C11 C12 C12A C12B -75.7(2)
C11 C12 C13 C14 1.43(19)
C12A C12 C13 C14 -174.96(17)
C11 C12 C13 C13A 178.90(17)
C12A C12 C13 C13A 2.5(3)
C12 C13 C13A C13B -94.9(2)
C14 C13 C13A C13B 82.1(2)
C11 N23 C14 C15 -175.15(17)
Pd1 N23 C14 C15 2.0(3)
C11 N23 C14 C13 0.64(19)
Pd1 N23 C14 C13 177.83(11)
C12 C13 C14 N23 -1.3(2)
C13A C13 C14 N23 -178.93(16)
C12 C13 C14 C15 174.37(17)
C13A C13 C14 C15 -3.2(3)
N23 C14 C15 C16 2.1(3)
C13 C14 C15 C16 -173.09(17)
C19 N24 C16 C15 179.87(17)
Pd1 N24 C16 C15 2.9(3)
C19 N24 C16 C17 0.56(19)
Pd1 N24 C16 C17 -176.41(11)
C14 C15 C16 N24 -4.8(3)
C14 C15 C16 C17 174.45(17)
N24 C16 C17 C18 -0.2(2)
C15 C16 C17 C18 -179.53(17)
N24 C16 C17 C17A 177.33(16)
C15 C16 C17 C17A -2.0(3)
C18 C17 C17A C17B 99.2(2)
C16 C17 C17A C17B -77.8(2)
C16 C17 C18 C19 -0.23(19)
C17A C17 C18 C19 -177.64(17)
C16 C17 C18 C18A 179.49(18)
C17A C17 C18 C18A 2.1(3)
C16 N24 C19 C20 172.78(17)
Pd1 N24 C19 C20 -10.3(3)
C16 N24 C19 C18 -0.71(19)
Pd1 N24 C19 C18 176.18(12)
C17 C18 C19 N24 0.6(2)
C18A C18 C19 N24 -179.14(17)
C17 C18 C19 C20 -173.00(17)
C18A C18 C19 C20 7.3(3)
C2 C1 C20 C19 -161.99(18)
C21 C1 C20 C19 19.2(3)
N24 C19 C20 C1 6.1(3)
C18 C19 C20 C1 178.69(17)
